data_7107888
loop_
_publ_author_name
'Li Zhang'
'He Chen'
'Zhenggen Zha'
'Zhiyong Wang'

_publ_section_title
;
 Electrochemical tandem synthesis of oximes from alcohols using KNO3 as
 the nitrogen source, mediated by tin microspheres in aqueous medium
;
_journal_name_full Chem.Commun.
_journal_page_first 6574
_journal_paper_doi 10.1039/c2cc32800c
_journal_volume 48
_journal_year 2012
_chemical_formula_sum 'C7 H6 Br N O'
_chemical_formula_weight 200.04
_chemical_name_systematic
;
?
;
_space_group_IT_number 14
_symmetry_cell_setting monoclinic
_symmetry_space_group_name_Hall '-P 2ybc'
_symmetry_space_group_name_H-M 'P 1 21/c 1'
_atom_sites_solution_hydrogens geom
_atom_sites_solution_primary direct
_atom_sites_solution_secondary difmap
_audit_creation_method SHELXL-97
_cell_angle_alpha 90.00
_cell_angle_beta 94.353(15)
_cell_angle_gamma 90.00
_cell_formula_units_Z 4
_cell_length_a 6.1832(7)
_cell_length_b 4.7807(6)
_cell_length_c 25.509(5)
_cell_measurement_reflns_used 2275
_cell_measurement_temperature 290(2)
_cell_measurement_theta_max 29.0692
_cell_measurement_theta_min 3.1972
_cell_volume 751.9(2)
_computing_cell_refinement 'CrysAlisPro (Oxford Diffraction Ltd.)'
_computing_data_collection 'CrysAlisPro (Oxford Diffraction Ltd.)'
_computing_data_reduction 'CrysAlisPro (Oxford Diffraction Ltd.)'
_computing_molecular_graphics 'Ortep-3 (L. J. Farrugia, 2001)'
_computing_publication_material SHELXL-97
_computing_structure_refinement 'SHELXL-97 (Sheldrick, 1997)'
_computing_structure_solution 'SHELXS-97 (Sheldrick, 1997)'
_diffrn_ambient_temperature 290(2)
_diffrn_detector_area_resol_mean 15.9149
_diffrn_measured_fraction_theta_full 0.999
_diffrn_measured_fraction_theta_max 0.999
_diffrn_measurement_device_type 'Gemini S Ultra, Oxford Diffraction'
_diffrn_measurement_method '\w scans'
_diffrn_radiation_monochromator graphite
_diffrn_radiation_source 'Enhance (Mo) X-ray Source'
_diffrn_radiation_type MoK\a
_diffrn_radiation_wavelength 0.71073
_diffrn_reflns_av_R_equivalents 0.0300
_diffrn_reflns_av_sigmaI/netI 0.0285
_diffrn_reflns_limit_h_max 7
_diffrn_reflns_limit_h_min -7
_diffrn_reflns_limit_k_max 5
_diffrn_reflns_limit_k_min -5
_diffrn_reflns_limit_l_max 31
_diffrn_reflns_limit_l_min -31
_diffrn_reflns_number 5391
_diffrn_reflns_theta_full 26.36
_diffrn_reflns_theta_max 26.36
_diffrn_reflns_theta_min 3.20
_exptl_absorpt_coefficient_mu 5.393
_exptl_absorpt_correction_T_max 0.2216
_exptl_absorpt_correction_T_min 0.1952
_exptl_absorpt_correction_type multi-scan
_exptl_absorpt_process_details
;
CrysAlisPro, Oxford Diffraction Ltd.,
Version 1.171.34.44 (release 25-10-2010 CrysAlis171 .NET)
(compiled Oct 25 2010,18:11:34)
Empirical absorption correction using spherical harmonics,
implemented in SCALE3 ABSPACK scaling algorithm.
;
_exptl_crystal_colour colorless
_exptl_crystal_density_diffrn 1.767
_exptl_crystal_density_method 'not measured'
_exptl_crystal_description block
_exptl_crystal_F_000 392
_exptl_crystal_size_max 0.45
_exptl_crystal_size_mid 0.42
_exptl_crystal_size_min 0.40
_refine_diff_density_max 0.362
_refine_diff_density_min -0.374
_refine_diff_density_rms 0.062
_refine_ls_extinction_method none
_refine_ls_goodness_of_fit_ref 1.024
_refine_ls_hydrogen_treatment constr
_refine_ls_matrix_type full
_refine_ls_number_parameters 92
_refine_ls_number_reflns 1528
_refine_ls_number_restraints 0
_refine_ls_restrained_S_all 1.024
_refine_ls_R_factor_all 0.0381
_refine_ls_R_factor_gt 0.0292
_refine_ls_shift/su_max 0.001
_refine_ls_shift/su_mean 0.000
_refine_ls_structure_factor_coef Fsqd
_refine_ls_weighting_details 'calc w=1/[\s^2^(Fo^2^)+(0.0333P)^2^+0.3088P] where P=(Fo^2^+2Fc^2^)/3'
_refine_ls_weighting_scheme calc
_refine_ls_wR_factor_gt 0.0670
_refine_ls_wR_factor_ref 0.0718
_reflns_number_gt 1294
_reflns_number_total 1528
_reflns_threshold_expression >2sigma(I)
_cod_data_source_file c2cc32800c.txt
_cod_data_source_block 111227-zl
_cod_original_cell_volume 751.87(19)
_cod_original_sg_symbol_H-M 'P 21/c'
_cod_database_code 7107888

loop_
_symmetry_equiv_pos_as_xyz
'x, y, z'
'-x, y+1/2, -z+1/2'
'-x, -y, -z'
'x, -y-1/2, z-1/2'

loop_
_atom_site_label
_atom_site_type_symbol
_atom_site_fract_x
_atom_site_fract_y
_atom_site_fract_z
_atom_site_U_iso_or_equiv
_atom_site_adp_type
_atom_site_occupancy
_atom_site_symmetry_multiplicity
_atom_site_calc_flag
_atom_site_refinement_flags
Br1 Br 0.90674(5) 0.35709(6) 0.298589(12) 0.05192(14) Uani 1 1 d .
C1 C 0.7363(4) 0.6040(5) 0.33657(11) 0.0405(6) Uani 1 1 d .
O1 O 0.2529(4) 1.4813(5) 0.47287(10) 0.0691(7) Uani 1 1 d .
H1 H 0.3007 1.5680 0.4990 0.104 Uiso 1 1 calc R
C4 C 0.4866(4) 0.9720(6) 0.38961(11) 0.0430(6) Uani 1 1 d .
C7 C 0.3487(5) 1.1665(6) 0.41558(13) 0.0498(7) Uani 1 1 d .
H7 H 0.2047 1.1857 0.4026 0.060 Uiso 1 1 calc R
C2 C 0.5318(5) 0.6724(6) 0.31535(12) 0.0488(7) Uani 1 1 d .
H2 H 0.4779 0.5962 0.2835 0.059 Uiso 1 1 calc R
N1 N 0.4166(4) 1.3104(5) 0.45501(10) 0.0511(6) Uani 1 1 d .
C5 C 0.6922(5) 0.8947(6) 0.41001(12) 0.0474(7) Uani 1 1 d .
H5 H 0.7469 0.9694 0.4420 0.057 Uiso 1 1 calc R
C6 C 0.8165(4) 0.7112(6) 0.38414(12) 0.0472(7) Uani 1 1 d .
H6 H 0.9534 0.6596 0.3986 0.057 Uiso 1 1 calc R
C3 C 0.4089(5) 0.8549(6) 0.34205(13) 0.0501(7) Uani 1 1 d .
H3 H 0.2704 0.9013 0.3280 0.060 Uiso 1 1 calc R

loop_
_atom_site_aniso_label
_atom_site_aniso_U_11
_atom_site_aniso_U_22
_atom_site_aniso_U_33
_atom_site_aniso_U_23
_atom_site_aniso_U_13
_atom_site_aniso_U_12
Br1 0.05215(19) 0.0535(2) 0.0503(2) -0.00228(14) 0.00461(14) 0.00797(13)
C1 0.0445(14) 0.0389(15) 0.0382(16) 0.0024(12) 0.0034(12) 0.0007(11)
O1 0.0694(14) 0.0801(16) 0.0567(16) -0.0210(13) -0.0022(12) 0.0284(13)
C4 0.0472(15) 0.0395(15) 0.0415(17) 0.0010(13) -0.0015(12) 0.0007(12)
C7 0.0490(15) 0.0524(17) 0.0471(19) -0.0030(14) -0.0023(13) 0.0077(13)
C2 0.0500(15) 0.0520(18) 0.0422(17) -0.0060(13) -0.0107(13) 0.0037(13)
N1 0.0564(14) 0.0507(15) 0.0456(16) -0.0065(12) 0.0007(12) 0.0149(11)
C5 0.0495(15) 0.0478(17) 0.0429(17) -0.0002(13) -0.0084(13) 0.0006(12)
C6 0.0420(14) 0.0513(17) 0.0466(18) 0.0001(14) -0.0068(12) 0.0050(13)
C3 0.0439(15) 0.0524(17) 0.0513(19) -0.0077(14) -0.0126(13) 0.0080(13)

loop_
_atom_type_symbol
_atom_type_description
_atom_type_scat_dispersion_real
_atom_type_scat_dispersion_imag
_atom_type_scat_source
C C 0.0033 0.0016 'International Tables Vol C Tables 4.2.6.8 and 6.1.1.4'
H H 0.0000 0.0000 'International Tables Vol C Tables 4.2.6.8 and 6.1.1.4'
N N 0.0061 0.0033 'International Tables Vol C Tables 4.2.6.8 and 6.1.1.4'
Br Br -0.2901 2.4595 'International Tables Vol C Tables 4.2.6.8 and 6.1.1.4'
O O 0.0106 0.0060 'International Tables Vol C Tables 4.2.6.8 and 6.1.1.4'

loop_
_geom_angle_atom_site_label_1
_geom_angle_atom_site_label_2
_geom_angle_atom_site_label_3
_geom_angle
C6 C1 C2 121.2(3)
C6 C1 Br1 120.4(2)
C2 C1 Br1 118.5(2)
N1 O1 H1 109.5
C5 C4 C3 117.8(3)
C5 C4 C7 123.5(3)
C3 C4 C7 118.7(3)
N1 C7 C4 122.6(3)
N1 C7 H7 118.7
C4 C7 H7 118.7
C3 C2 C1 118.9(3)
C3 C2 H2 120.6
C1 C2 H2 120.6
C7 N1 O1 111.8(2)
C6 C5 C4 121.5(3)
C6 C5 H5 119.3
C4 C5 H5 119.3
C5 C6 C1 119.1(3)
C5 C6 H6 120.4
C1 C6 H6 120.4
C2 C3 C4 121.5(3)
C2 C3 H3 119.2
C4 C3 H3 119.2

loop_
_geom_bond_atom_site_label_1
_geom_bond_atom_site_label_2
_geom_bond_distance
Br1 C1 1.897(3)
C1 C6 1.375(4)
C1 C2 1.377(4)
O1 N1 1.404(3)
O1 H1 0.8200
C4 C5 1.387(4)
C4 C3 1.388(4)
C4 C7 1.455(4)
C7 N1 1.264(4)
C7 H7 0.9300
C2 C3 1.371(4)
C2 H2 0.9300
C5 C6 1.369(4)
C5 H5 0.9300
C6 H6 0.9300
C3 H3 0.9300

loop_
_geom_torsion_atom_site_label_1
_geom_torsion_atom_site_label_2
_geom_torsion_atom_site_label_3
_geom_torsion_atom_site_label_4
_geom_torsion
C5 C4 C7 N1 10.2(5)
C3 C4 C7 N1 -170.3(3)
C6 C1 C2 C3 1.2(4)
Br1 C1 C2 C3 -178.8(2)
C4 C7 N1 O1 -179.9(3)
C3 C4 C5 C6 0.6(4)
C7 C4 C5 C6 -179.9(3)
C4 C5 C6 C1 0.8(5)
C2 C1 C6 C5 -1.7(4)
Br1 C1 C6 C5 178.2(2)
C1 C2 C3 C4 0.3(5)
C5 C4 C3 C2 -1.1(5)
C7 C4 C3 C2 179.3(3)
